data_7104521
loop_
_publ_author_name
'Xu, Ling'
'Yan, Shihai'
'Choi, Eun-Young'
'Lee, Jin Yong'
'Kwon, Young-Uk'

_publ_section_title
;
 Product control by halide ions of ionic liquids in the ionothermal
 syntheses of Ni-(H)BTC metal-organic frameworks.
;
_journal_issue 23
_journal_name_full 'Chemical communications (Cambridge, England)'
_journal_page_first 3431
_journal_page_last 3433
_journal_paper_doi 10.1039/b902223f
_journal_volume 34
_journal_year 2009
_chemical_formula_sum 'C38 H42 N4 Ni3 O16'
_chemical_formula_weight 986.89
_chemical_name_systematic
;
?
;
_space_group_IT_number 61
_symmetry_cell_setting orthorhombic
_symmetry_space_group_name_Hall '-P 2ac 2ab'
_symmetry_space_group_name_H-M 'P b c a'
_atom_sites_solution_hydrogens geom
_atom_sites_solution_primary direct
_atom_sites_solution_secondary difmap
_audit_creation_method SHELXL-97
_cell_angle_alpha 90.00
_cell_angle_beta 90.00
_cell_angle_gamma 90.00
_cell_formula_units_Z 4
_cell_length_a 14.0086(19)
_cell_length_b 16.332(2)
_cell_length_c 16.622(2)
_cell_measurement_reflns_used 3791
_cell_measurement_temperature 173(2)
_cell_measurement_theta_max 26.56
_cell_measurement_theta_min 2.27
_cell_volume 3802.8(9)
_computing_cell_refinement 'Bruker SMART'
_computing_data_collection 'Bruker SMART'
_computing_data_reduction 'Bruker SAINT'
_computing_molecular_graphics 'Bruker SHELXTL'
_computing_publication_material 'Bruker SHELXTL'
_computing_structure_refinement 'Bruker SHELXTL'
_computing_structure_solution 'Bruker SHELXTL'
_diffrn_ambient_temperature 173(2)
_diffrn_measured_fraction_theta_full 0.989
_diffrn_measured_fraction_theta_max 0.989
_diffrn_measurement_device_type "'CCD area detector"
_diffrn_measurement_method "'phi and omega scans"
_diffrn_radiation_monochromator graphite
_diffrn_radiation_source 'sealed tube'
_diffrn_radiation_type MoK\a
_diffrn_radiation_wavelength 0.71073
_diffrn_reflns_av_R_equivalents 0.0635
_diffrn_reflns_av_sigmaI/netI 0.0511
_diffrn_reflns_limit_h_max 18
_diffrn_reflns_limit_h_min -18
_diffrn_reflns_limit_k_max 21
_diffrn_reflns_limit_k_min -21
_diffrn_reflns_limit_l_max 11
_diffrn_reflns_limit_l_min -22
_diffrn_reflns_number 26315
_diffrn_reflns_theta_full 28.28
_diffrn_reflns_theta_max 28.28
_diffrn_reflns_theta_min 2.45
_exptl_absorpt_coefficient_mu 1.554
_exptl_absorpt_correction_T_max 0.792
_exptl_absorpt_correction_T_min 0.707
_exptl_absorpt_correction_type multi-scan
_exptl_absorpt_process_details sadabs
_exptl_crystal_colour green
_exptl_crystal_density_diffrn 1.724
_exptl_crystal_density_method 'not measured'
_exptl_crystal_description block
_exptl_crystal_F_000 2040
_exptl_crystal_size_max 0.25
_exptl_crystal_size_mid 0.20
_exptl_crystal_size_min 0.15
_refine_diff_density_max 1.460
_refine_diff_density_min -1.596
_refine_diff_density_rms 0.184
_refine_ls_extinction_method none
_refine_ls_goodness_of_fit_ref 1.084
_refine_ls_hydrogen_treatment constr
_refine_ls_matrix_type full
_refine_ls_number_parameters 277
_refine_ls_number_reflns 4671
_refine_ls_number_restraints 402
_refine_ls_restrained_S_all 1.058
_refine_ls_R_factor_all 0.1015
_refine_ls_R_factor_gt 0.0675
_refine_ls_shift/su_max 0.005
_refine_ls_shift/su_mean 0.000
_refine_ls_structure_factor_coef Fsqd
_refine_ls_weighting_details 'calc w=1/[\s^2^(Fo^2^)+(0.0785P)^2^+26.3858P] where P=(Fo^2^+2Fc^2^)/3'
_refine_ls_weighting_scheme calc
_refine_ls_wR_factor_gt 0.1645
_refine_ls_wR_factor_ref 0.1988
_reflns_number_gt 3445
_reflns_number_total 4671
_reflns_threshold_expression >2sigma(I)
_cod_data_source_file b902223f.txt
_cod_data_source_block 61
_cod_depositor_comments
;
The following automatic conversions were performed:
'_symmetry_cell_setting' value 'Orthorhombic' changed to 'orthorhombic'
according to '/home/saulius/struct/CIF-dictionaries/cif_core.dic'
dictionary named 'cif_core.dic' version 2.4.1 from 2010-06-29.

Automatic conversion script
Id: cif_fix_enum 1527 2010-12-29 10:47:43Z saulius 
;
_cod_original_sg_symbol_H-M Pbca
_cod_database_code 7104521

loop_
_symmetry_equiv_pos_as_xyz
'x, y, z'
'-x+1/2, -y, z+1/2'
'-x, y+1/2, -z+1/2'
'x+1/2, -y+1/2, -z'
'-x, -y, -z'
'x-1/2, y, -z-1/2'
'x, -y-1/2, z-1/2'
'-x-1/2, y-1/2, z'

loop_
_atom_site_label
_atom_site_type_symbol
_atom_site_fract_x
_atom_site_fract_y
_atom_site_fract_z
_atom_site_U_iso_or_equiv
_atom_site_adp_type
_atom_site_occupancy
_atom_site_symmetry_multiplicity
_atom_site_calc_flag
_atom_site_refinement_flags
_atom_site_disorder_assembly
_atom_site_disorder_group
Ni1 Ni 0.973681(15) 0.175558(12) 0.610665(12) 0.01882(5) Uani 1 1 d U . .
Ni2 Ni 1.0000 0.0000 0.5000 0.01482(6) Uani 1 2 d SU . .
C11 C 0.75260(12) -0.00321(10) 0.65727(10) 0.0224(4) Uani 1 1 d U . .
C12 C 0.71905(12) -0.07976(10) 0.63312(10) 0.0218(4) Uani 1 1 d U . .
H12A H 0.7455 -0.1058 0.5871 0.026 Uiso 1 1 calc R . .
C13 C 0.64662(12) -0.11808(10) 0.67670(10) 0.0218(4) Uani 1 1 d U . .
C14 C 0.60947(12) -0.07972(10) 0.74457(10) 0.0206(4) Uani 1 1 d U . .
H14A H 0.5637 -0.1075 0.7767 0.025 Uiso 1 1 calc R . .
C15 C 0.63842(12) -0.00159(10) 0.76579(10) 0.0215(4) Uani 1 1 d U . .
C16 C 0.71062(12) 0.03695(10) 0.72173(10) 0.0222(4) Uani 1 1 d U . .
H16A H 0.7309 0.0906 0.7359 0.027 Uiso 1 1 calc R . .
C17 C 0.83818(11) 0.03560(10) 0.61566(10) 0.0207(4) Uani 1 1 d U . .
C18 C 0.60771(12) -0.20039(10) 0.65169(10) 0.0209(4) Uani 1 1 d U . .
C19 C 0.59061(11) 0.03946(9) 0.83615(9) 0.0185(3) Uani 1 1 d U . .
O11 O 0.87360(9) 0.09738(8) 0.65006(8) 0.0289(3) Uani 1 1 d U . .
O12 O 0.86694(8) 0.00046(7) 0.55263(7) 0.0229(3) Uani 1 1 d U . .
O13 O 0.63326(9) -0.23145(8) 0.58595(8) 0.0296(3) Uani 1 1 d U . .
O14 O 0.54746(9) -0.23516(7) 0.69616(7) 0.0253(3) Uani 1 1 d U . .
O15 O 0.56128(9) -0.00731(7) 0.88931(7) 0.0222(3) Uani 1 1 d U . .
O16 O 0.58225(9) 0.11670(7) 0.83378(8) 0.0274(3) Uani 1 1 d U . .
N1 N 0.7380(2) -0.2149(2) 0.87543(19) 0.0909(7) Uani 1 1 d U . .
N2 N 0.7998(2) -0.09296(19) 0.89038(18) 0.0865(7) Uani 1 1 d U . .
C1 C 0.7380(3) -0.1463(2) 0.9162(2) 0.0848(7) Uani 1 1 d U . .
H1A H 0.6967 -0.1363 0.9604 0.102 Uiso 1 1 calc R . .
C2 C 0.8120(3) -0.2095(3) 0.8174(3) 0.0980(8) Uani 1 1 d U . .
H2A H 0.8316 -0.2502 0.7801 0.118 Uiso 1 1 calc R . .
C3 C 0.8483(3) -0.1337(3) 0.8271(3) 0.1014(7) Uani 1 1 d U . .
H3A H 0.8988 -0.1109 0.7961 0.122 Uiso 1 1 calc R . .
C4 C 0.6804(4) -0.2933(3) 0.8842(3) 0.1376(12) Uani 1 1 d U . .
H4A H 0.6330 -0.2865 0.9270 0.206 Uiso 1 1 calc R . .
H4B H 0.7233 -0.3386 0.8978 0.206 Uiso 1 1 calc R . .
H4C H 0.6478 -0.3053 0.8334 0.206 Uiso 1 1 calc R . .
C5 C 0.8162(3) -0.0122(3) 0.9170(3) 0.1085(7) Uani 1 1 d U . .
H5A H 0.7603 0.0090 0.9469 0.130 Uiso 1 1 calc R . .
H5B H 0.8292 0.0246 0.8709 0.130 Uiso 1 1 calc R . .
C6 C 0.9101(6) -0.0189(5) 0.9760(5) 0.2111(7) Uani 1 1 d U . .
H6A H 0.8965 -0.0416 1.0301 0.253 Uiso 1 1 calc R . .
H6B H 0.9660 -0.0459 0.9511 0.253 Uiso 1 1 calc R . .
C7 C 0.9121(16) 0.0693(16) 0.9727(14) 0.5985(7) Uani 1 1 d U . .
H7A H 0.9255 0.0945 1.0257 0.718 Uiso 1 1 calc R . .
H7B H 0.8531 0.0927 0.9495 0.718 Uiso 1 1 calc R . .
C8 C 1.0112(7) 0.0754(7) 0.9057(8) 0.3040(18) Uani 1 1 d U . .
H8A H 1.0272 0.1330 0.8961 0.456 Uiso 1 1 calc R . .
H8B H 0.9946 0.0492 0.8545 0.456 Uiso 1 1 calc R . .
H8C H 1.0662 0.0474 0.9295 0.456 Uiso 1 1 calc R . .
C21 C 1.08157(17) 0.19380(13) 0.39127(12) 0.0401(6) Uani 1 1 d U . .
H21A H 1.1513 0.1980 0.3901 0.060 Uiso 1 1 calc R . .
H21B H 1.0536 0.2426 0.3664 0.060 Uiso 1 1 calc R . .
H21C H 1.0615 0.1450 0.3614 0.060 Uiso 1 1 calc R . .
C22 C 1.04815(14) 0.18729(11) 0.47714(11) 0.0275(4) Uani 1 1 d U . .
O1 O 1.06753(10) 0.24182(8) 0.52760(8) 0.0344(3) Uani 1 1 d U . .
O2 O 0.99580(9) 0.12877(7) 0.49856(7) 0.0232(3) Uani 1 1 d U . .

loop_
_atom_site_aniso_label
_atom_site_aniso_U_11
_atom_site_aniso_U_22
_atom_site_aniso_U_33
_atom_site_aniso_U_23
_atom_site_aniso_U_13
_atom_site_aniso_U_12
Ni1 0.02064(9) 0.01617(9) 0.01966(9) -0.00132(8) -0.00051(8) 0.00003(8)
Ni2 0.01743(11) 0.01525(12) 0.01177(11) -0.00107(10) 0.00047(10) -0.00119(10)
C11 0.0224(6) 0.0209(6) 0.0239(6) -0.0010(6) 0.0052(6) -0.0043(6)
C12 0.0212(6) 0.0244(7) 0.0199(6) -0.0027(6) 0.0062(5) -0.0020(6)
C13 0.0235(6) 0.0187(6) 0.0231(7) -0.0019(6) 0.0032(6) -0.0030(5)
C14 0.0192(6) 0.0208(6) 0.0219(6) 0.0007(6) 0.0040(5) -0.0029(5)
C15 0.0247(6) 0.0198(6) 0.0201(6) -0.0012(5) 0.0004(6) -0.0021(6)
C16 0.0246(7) 0.0202(6) 0.0217(6) -0.0021(6) 0.0010(6) -0.0053(6)
C17 0.0197(6) 0.0204(6) 0.0220(6) 0.0000(6) 0.0080(6) -0.0007(5)
C18 0.0238(6) 0.0190(6) 0.0200(6) -0.0017(5) 0.0052(6) 0.0007(5)
C19 0.0204(6) 0.0177(6) 0.0175(6) -0.0014(5) 0.0019(5) -0.0025(5)
O11 0.0305(6) 0.0247(5) 0.0316(6) -0.0080(5) 0.0084(5) -0.0073(5)
O12 0.0189(5) 0.0283(5) 0.0215(5) -0.0043(4) 0.0032(4) -0.0036(4)
O13 0.0343(6) 0.0262(5) 0.0282(5) -0.0084(5) 0.0063(5) -0.0063(5)
O14 0.0287(5) 0.0195(5) 0.0276(5) -0.0050(4) 0.0048(5) -0.0080(4)
O15 0.0295(5) 0.0231(5) 0.0140(4) 0.0003(4) 0.0067(4) 0.0034(4)
O16 0.0324(6) 0.0207(5) 0.0290(5) -0.0005(5) 0.0104(5) 0.0011(5)
N1 0.0919(12) 0.0940(12) 0.0868(11) 0.0026(10) 0.0034(10) 0.0062(10)
N2 0.0794(11) 0.0909(12) 0.0893(12) 0.0040(10) -0.0005(10) 0.0088(10)
C1 0.0857(12) 0.0832(12) 0.0856(12) 0.0012(10) 0.0041(10) 0.0021(10)
C2 0.0976(13) 0.1007(13) 0.0956(13) 0.0042(11) 0.0028(11) 0.0072(11)
C3 0.0995(11) 0.1047(11) 0.1000(11) 0.0014(9) -0.0001(9) 0.0049(9)
C4 0.140(2) 0.135(2) 0.138(2) 0.0015(17) 0.0128(17) 0.0007(17)
C5 0.1066(11) 0.1121(11) 0.1068(11) -0.0006(9) -0.0030(9) -0.0033(9)
C6 0.2109(12) 0.2118(12) 0.2106(12) 0.0006(10) -0.0010(10) 0.0010(10)
C7 0.5985(12) 0.5983(12) 0.5987(12) -0.0001(10) 0.0005(10) -0.0003(10)
C8 0.303(3) 0.304(3) 0.305(3) -0.004(2) 0.003(2) 0.003(2)
C21 0.0472(10) 0.0379(10) 0.0353(9) 0.0076(8) 0.0131(9) 0.0006(9)
C22 0.0294(7) 0.0269(7) 0.0261(7) 0.0015(6) -0.0001(6) 0.0055(6)
O1 0.0391(6) 0.0306(6) 0.0336(6) 0.0012(5) 0.0010(5) -0.0072(5)
O2 0.0303(5) 0.0172(5) 0.0219(5) -0.0023(4) 0.0039(5) 0.0016(4)

loop_
_atom_type_symbol
_atom_type_description
_atom_type_scat_dispersion_real
_atom_type_scat_dispersion_imag
_atom_type_scat_source
C C 0.0033 0.0016 'International Tables Vol C Tables 4.2.6.8 and 6.1.1.4'
H H 0.0000 0.0000 'International Tables Vol C Tables 4.2.6.8 and 6.1.1.4'
N N 0.0061 0.0033 'International Tables Vol C Tables 4.2.6.8 and 6.1.1.4'
O O 0.0106 0.0060 'International Tables Vol C Tables 4.2.6.8 and 6.1.1.4'
Ni Ni 0.3393 1.1124 'International Tables Vol C Tables 4.2.6.8 and 6.1.1.4'

loop_
_geom_angle_atom_site_label_1
_geom_angle_atom_site_label_2
_geom_angle_atom_site_label_3
_geom_angle
_geom_angle_site_symmetry_1
_geom_angle_site_symmetry_3
_geom_angle_publ_flag
O11 Ni1 O16 94.24(5) . 6_657 ?
O11 Ni1 O2 99.56(5) . . ?
O16 Ni1 O2 97.18(5) 6_657 . ?
O11 Ni1 O14 97.18(5) . 8_765 ?
O16 Ni1 O14 97.45(5) 6_657 8_765 ?
O2 Ni1 O14 156.81(5) . 8_765 ?
O11 Ni1 O13 91.42(5) . 8_765 ?
O16 Ni1 O13 159.59(5) 6_657 8_765 ?
O2 Ni1 O13 101.19(5) . 8_765 ?
O14 Ni1 O13 62.35(5) 8_765 8_765 ?
O11 Ni1 O1 159.87(5) . . ?
O16 Ni1 O1 94.08(5) 6_657 . ?
O2 Ni1 O1 61.18(5) . . ?
O14 Ni1 O1 99.87(5) 8_765 . ?
O13 Ni1 O1 87.10(5) 8_765 . ?
O11 Ni1 C18 96.40(5) . 8_765 ?
O16 Ni1 C18 128.53(5) 6_657 8_765 ?
O2 Ni1 C18 129.98(5) . 8_765 ?
O14 Ni1 C18 31.27(5) 8_765 8_765 ?
O13 Ni1 C18 31.14(5) 8_765 8_765 ?
O1 Ni1 C18 92.67(5) . 8_765 ?
O11 Ni1 C22 129.83(6) . . ?
O16 Ni1 C22 97.48(6) 6_657 . ?
O2 Ni1 C22 30.64(6) . . ?
O14 Ni1 C22 128.98(6) 8_765 . ?
O13 Ni1 C22 93.86(6) 8_765 . ?
O1 Ni1 C22 30.57(6) . . ?
C18 Ni1 C22 112.85(6) 8_765 . ?
O15 Ni2 O15 180.0 2_654 6_657 ?
O15 Ni2 O12 90.12(5) 2_654 . ?
O15 Ni2 O12 89.88(5) 6_657 . ?
O15 Ni2 O12 89.88(5) 2_654 5_756 ?
O15 Ni2 O12 90.12(5) 6_657 5_756 ?
O12 Ni2 O12 180.0 . 5_756 ?
O15 Ni2 O2 85.37(5) 2_654 . ?
O15 Ni2 O2 94.63(5) 6_657 . ?
O12 Ni2 O2 88.62(5) . . ?
O12 Ni2 O2 91.38(5) 5_756 . ?
O15 Ni2 O2 94.63(5) 2_654 5_756 ?
O15 Ni2 O2 85.37(5) 6_657 5_756 ?
O12 Ni2 O2 91.38(5) . 5_756 ?
O12 Ni2 O2 88.62(5) 5_756 5_756 ?
O2 Ni2 O2 180.0 . 5_756 ?
C16 C11 C12 120.22(15) . . ?
C16 C11 C17 119.20(15) . . ?
C12 C11 C17 120.52(15) . . ?
C11 C12 C13 119.86(15) . . ?
C11 C12 H12A 120.1 . . ?
C13 C12 H12A 120.1 . . ?
C14 C13 C12 119.41(15) . . ?
C14 C13 C18 119.30(15) . . ?
C12 C13 C18 121.29(15) . . ?
C15 C14 C13 120.79(15) . . ?
C15 C14 H14A 119.6 . . ?
C13 C14 H14A 119.6 . . ?
C14 C15 C16 119.56(15) . . ?
C14 C15 C19 118.56(15) . . ?
C16 C15 C19 121.88(14) . . ?
C11 C16 C15 119.89(15) . . ?
C11 C16 H16A 120.1 . . ?
C15 C16 H16A 120.1 . . ?
O12 C17 O11 127.96(15) . . ?
O12 C17 C11 116.08(14) . . ?
O11 C17 C11 115.91(14) . . ?
O13 C18 O14 121.33(15) . . ?
O13 C18 C13 119.75(15) . . ?
O14 C18 C13 118.87(14) . . ?
O13 C18 Ni1 63.37(9) . 8_755 ?
O14 C18 Ni1 58.12(8) . 8_755 ?
C13 C18 Ni1 172.98(12) . 8_755 ?
O15 C19 O16 127.26(15) . . ?
O15 C19 C15 115.30(14) . . ?
O16 C19 C15 117.41(14) . . ?
C17 O11 Ni1 129.49(11) . . ?
C17 O12 Ni2 130.10(11) . . ?
C18 O13 Ni1 85.49(10) . 8_755 ?
C18 O14 Ni1 90.61(10) . 8_755 ?
C19 O15 Ni2 138.55(11) . 2_655 ?
C19 O16 Ni1 121.90(11) . 6_557 ?
C1 N1 C2 107.4(3) . . ?
C1 N1 C4 132.2(4) . . ?
C2 N1 C4 120.3(3) . . ?
C1 N2 C5 129.1(3) . . ?
C1 N2 C3 104.5(3) . . ?
C5 N2 C3 126.4(3) . . ?
N2 C1 N1 113.7(3) . . ?
N2 C1 H1A 123.1 . . ?
N1 C1 H1A 123.1 . . ?
C3 C2 N1 104.6(4) . . ?
C3 C2 H2A 127.7 . . ?
N1 C2 H2A 127.7 . . ?
C2 C3 N2 109.7(4) . . ?
C2 C3 H3A 125.1 . . ?
N2 C3 H3A 125.1 . . ?
N1 C4 H4A 109.5 . . ?
N1 C4 H4B 109.5 . . ?
H4A C4 H4B 109.5 . . ?
N1 C4 H4C 109.5 . . ?
H4A C4 H4C 109.5 . . ?
H4B C4 H4C 109.5 . . ?
N2 C5 C6 104.7(4) . . ?
N2 C5 H5A 110.8 . . ?
C6 C5 H5A 110.8 . . ?
N2 C5 H5B 110.8 . . ?
C6 C5 H5B 110.8 . . ?
H5A C5 H5B 108.9 . . ?
C7 C6 C5 85.7(10) . . ?
C7 C6 H6A 114.4 . . ?
C5 C6 H6A 114.4 . . ?
C7 C6 H6B 114.4 . . ?
C5 C6 H6B 114.4 . . ?
H6A C6 H6B 111.5 . . ?
C6 C7 C8 95.5(14) . . ?
C6 C7 H7A 112.6 . . ?
C8 C7 H7A 112.6 . . ?
C6 C7 H7B 112.6 . . ?
C8 C7 H7B 112.6 . . ?
H7A C7 H7B 110.1 . . ?
C7 C8 H8A 109.5 . . ?
C7 C8 H8B 109.5 . . ?
H8A C8 H8B 109.5 . . ?
C7 C8 H8C 109.5 . . ?
H8A C8 H8C 109.5 . . ?
H8B C8 H8C 109.5 . . ?
C22 C21 H21A 109.5 . . ?
C22 C21 H21B 109.5 . . ?
H21A C21 H21B 109.5 . . ?
C22 C21 H21C 109.5 . . ?
H21A C21 H21C 109.5 . . ?
H21B C21 H21C 109.5 . . ?
O1 C22 O2 118.52(17) . . ?
O1 C22 C21 121.13(17) . . ?
O2 C22 C21 120.25(17) . . ?
O1 C22 Ni1 62.83(10) . . ?
O2 C22 Ni1 55.77(9) . . ?
C21 C22 Ni1 172.99(15) . . ?
C22 O1 Ni1 86.60(11) . . ?
C22 O2 Ni1 93.59(11) . . ?
C22 O2 Ni2 138.36(12) . . ?
Ni1 O2 Ni2 111.63(5) . . ?

loop_
_geom_bond_atom_site_label_1
_geom_bond_atom_site_label_2
_geom_bond_distance
_geom_bond_site_symmetry_2
_geom_bond_publ_flag
Ni1 O11 2.0061(13) . ?
Ni1 O16 2.0223(13) 6_657 ?
Ni1 O2 2.0377(12) . ?
Ni1 O14 2.0575(12) 8_765 ?
Ni1 O13 2.1724(13) 8_765 ?
Ni1 O1 2.1922(14) . ?
Ni1 C18 2.4227(17) 8_765 ?
Ni1 C22 2.4598(19) . ?
Ni2 O15 2.0338(11) 2_654 ?
Ni2 O15 2.0338(12) 6_657 ?
Ni2 O12 2.0591(12) . ?
Ni2 O12 2.0591(12) 5_756 ?
Ni2 O2 2.1041(12) . ?
Ni2 O2 2.1041(12) 5_756 ?
C11 C16 1.387(2) . ?
C11 C12 1.395(2) . ?
C11 C17 1.522(2) . ?
C12 C13 1.395(2) . ?
C12 H12A 0.9500 . ?
C13 C14 1.391(2) . ?
C13 C18 1.509(2) . ?
C14 C15 1.385(2) . ?
C14 H14A 0.9500 . ?
C15 C16 1.399(2) . ?
C15 C19 1.505(2) . ?
C16 H16A 0.9500 . ?
C17 O12 1.261(2) . ?
C17 O11 1.261(2) . ?
C18 O13 1.257(2) . ?
C18 O14 1.258(2) . ?
C18 Ni1 2.4227(17) 8_755 ?
C19 O15 1.2381(19) . ?
C19 O16 1.268(2) . ?
O13 Ni1 2.1724(13) 8_755 ?
O14 Ni1 2.0575(12) 8_755 ?
O15 Ni2 2.0338(12) 2_655 ?
O16 Ni1 2.0223(13) 6_557 ?
N1 C1 1.309(5) . ?
N1 C2 1.418(5) . ?
N1 C4 1.520(6) . ?
N2 C1 1.301(5) . ?
N2 C5 1.410(5) . ?
N2 C3 1.418(5) . ?
C1 H1A 0.9500 . ?
C2 C3 1.349(6) . ?
C2 H2A 0.9500 . ?
C3 H3A 0.9500 . ?
C4 H4A 0.9800 . ?
C4 H4B 0.9800 . ?
C4 H4C 0.9800 . ?
C5 C6 1.646(10) . ?
C5 H5A 0.9900 . ?
C5 H5B 0.9900 . ?
C6 C7 1.44(3) . ?
C6 H6A 0.9900 . ?
C6 H6B 0.9900 . ?
C7 C8 1.78(3) . ?
C7 H7A 0.9900 . ?
C7 H7B 0.9900 . ?
C8 H8A 0.9800 . ?
C8 H8B 0.9800 . ?
C8 H8C 0.9800 . ?
C21 C22 1.506(3) . ?
C21 H21A 0.9800 . ?
C21 H21B 0.9800 . ?
C21 H21C 0.9800 . ?
C22 O1 1.253(2) . ?
C22 O2 1.256(2) . ?

loop_
_geom_torsion_atom_site_label_1
_geom_torsion_atom_site_label_2
_geom_torsion_atom_site_label_3
_geom_torsion_atom_site_label_4
_geom_torsion
_geom_torsion_site_symmetry_1
_geom_torsion_site_symmetry_2
_geom_torsion_site_symmetry_3
_geom_torsion_site_symmetry_4
_geom_torsion_publ_flag
C16 C11 C12 C13 -3.6(3) . . . . ?
C17 C11 C12 C13 173.80(15) . . . . ?
C11 C12 C13 C14 -0.8(2) . . . . ?
C11 C12 C13 C18 179.20(15) . . . . ?
C12 C13 C14 C15 4.9(2) . . . . ?
C18 C13 C14 C15 -175.15(15) . . . . ?
C13 C14 C15 C16 -4.5(3) . . . . ?
C13 C14 C15 C19 175.48(15) . . . . ?
C12 C11 C16 C15 4.0(3) . . . . ?
C17 C11 C16 C15 -173.43(15) . . . . ?
C14 C15 C16 C11 0.0(3) . . . . ?
C19 C15 C16 C11 -179.93(15) . . . . ?
C16 C11 C17 O12 -173.01(15) . . . . ?
C12 C11 C17 O12 9.6(2) . . . . ?
C16 C11 C17 O11 9.3(2) . . . . ?
C12 C11 C17 O11 -168.08(16) . . . . ?
C14 C13 C18 O13 172.35(16) . . . . ?
C12 C13 C18 O13 -7.7(2) . . . . ?
C14 C13 C18 O14 -5.2(2) . . . . ?
C12 C13 C18 O14 174.83(16) . . . . ?
C14 C13 C18 Ni1 57.7(10) . . . 8_755 ?
C12 C13 C18 Ni1 -122.4(9) . . . 8_755 ?
C14 C15 C19 O15 29.9(2) . . . . ?
C16 C15 C19 O15 -150.14(16) . . . . ?
C14 C15 C19 O16 -148.12(16) . . . . ?
C16 C15 C19 O16 31.8(2) . . . . ?
O12 C17 O11 Ni1 11.6(3) . . . . ?
C11 C17 O11 Ni1 -171.11(11) . . . . ?
O16 Ni1 O11 C17 -95.64(15) 6_657 . . . ?
O2 Ni1 O11 C17 2.38(15) . . . . ?
O14 Ni1 O11 C17 166.28(14) 8_765 . . . ?
O13 Ni1 O11 C17 103.98(15) 8_765 . . . ?
O1 Ni1 O11 C17 18.5(2) . . . . ?
C18 Ni1 O11 C17 134.80(14) 8_765 . . . ?
C22 Ni1 O11 C17 7.75(18) . . . . ?
O11 C17 O12 Ni2 22.6(3) . . . . ?
C11 C17 O12 Ni2 -154.71(11) . . . . ?
O15 Ni2 O12 C17 -140.33(14) 2_654 . . . ?
O15 Ni2 O12 C17 39.67(14) 6_657 . . . ?
O12 Ni2 O12 C17 113(100) 5_756 . . . ?
O2 Ni2 O12 C17 -54.97(14) . . . . ?
O2 Ni2 O12 C17 125.03(14) 5_756 . . . ?
O14 C18 O13 Ni1 4.57(16) . . . 8_755 ?
C13 C18 O13 Ni1 -172.87(14) . . . 8_755 ?
O13 C18 O14 Ni1 -4.81(17) . . . 8_755 ?
C13 C18 O14 Ni1 172.65(13) . . . 8_755 ?
O16 C19 O15 Ni2 -6.9(3) . . . 2_655 ?
C15 C19 O15 Ni2 175.29(11) . . . 2_655 ?
O15 C19 O16 Ni1 -27.0(2) . . . 6_557 ?
C15 C19 O16 Ni1 150.79(11) . . . 6_557 ?
C5 N2 C1 N1 176.6(4) . . . . ?
C3 N2 C1 N1 -2.6(4) . . . . ?
C2 N1 C1 N2 3.3(5) . . . . ?
C4 N1 C1 N2 179.0(4) . . . . ?
C1 N1 C2 C3 -2.6(4) . . . . ?
C4 N1 C2 C3 -178.9(4) . . . . ?
N1 C2 C3 N2 1.1(5) . . . . ?
C1 N2 C3 C2 0.7(5) . . . . ?
C5 N2 C3 C2 -178.5(4) . . . . ?
C1 N2 C5 C6 100.0(5) . . . . ?
C3 N2 C5 C6 -81.0(5) . . . . ?
N2 C5 C6 C7 168.4(10) . . . . ?
C5 C6 C7 C8 -104.8(10) . . . . ?
O11 Ni1 C22 O1 172.72(10) . . . . ?
O16 Ni1 C22 O1 -85.36(11) 6_657 . . . ?
O2 Ni1 C22 O1 -176.84(18) . . . . ?
O14 Ni1 C22 O1 20.57(14) 8_765 . . . ?
O13 Ni1 C22 O1 77.63(11) 8_765 . . . ?
C18 Ni1 C22 O1 52.12(12) 8_765 . . . ?
O11 Ni1 C22 O2 -10.44(14) . . . . ?
O16 Ni1 C22 O2 91.48(11) 6_657 . . . ?
O14 Ni1 C22 O2 -162.59(9) 8_765 . . . ?
O13 Ni1 C22 O2 -105.52(11) 8_765 . . . ?
O1 Ni1 C22 O2 176.84(18) . . . . ?
C18 Ni1 C22 O2 -131.04(10) 8_765 . . . ?
O11 Ni1 C22 C21 46.8(12) . . . . ?
O16 Ni1 C22 C21 148.7(11) 6_657 . . . ?
O2 Ni1 C22 C21 57.2(11) . . . . ?
O14 Ni1 C22 C21 -105.3(11) 8_765 . . . ?
O13 Ni1 C22 C21 -48.3(12) 8_765 . . . ?
O1 Ni1 C22 C21 -125.9(12) . . . . ?
C18 Ni1 C22 C21 -73.8(12) 8_765 . . . ?
O2 C22 O1 Ni1 -2.97(17) . . . . ?
C21 C22 O1 Ni1 173.37(17) . . . . ?
O11 Ni1 O1 C22 -16.4(2) . . . . ?
O16 Ni1 O1 C22 97.79(11) 6_657 . . . ?
O2 Ni1 O1 C22 1.84(10) . . . . ?
O14 Ni1 O1 C22 -163.91(11) 8_765 . . . ?
O13 Ni1 O1 C22 -102.62(11) 8_765 . . . ?
C18 Ni1 O1 C22 -133.27(11) 8_765 . . . ?
O1 C22 O2 Ni1 3.20(18) . . . . ?
C21 C22 O2 Ni1 -173.18(16) . . . . ?
O1 C22 O2 Ni2 -125.60(17) . . . . ?
C21 C22 O2 Ni2 58.0(3) . . . . ?
Ni1 C22 O2 Ni2 -128.79(17) . . . . ?
O11 Ni1 O2 C22 171.89(11) . . . . ?
O16 Ni1 O2 C22 -92.55(11) 6_657 . . . ?
O14 Ni1 O2 C22 36.22(18) 8_765 . . . ?
O13 Ni1 O2 C22 78.51(11) 8_765 . . . ?
O1 Ni1 O2 C22 -1.83(10) . . . . ?
C18 Ni1 O2 C22 65.10(13) 8_765 . . . ?
O11 Ni1 O2 Ni2 -41.97(7) . . . . ?
O16 Ni1 O2 Ni2 53.59(6) 6_657 . . . ?
O14 Ni1 O2 Ni2 -177.64(10) 8_765 . . . ?
O13 Ni1 O2 Ni2 -135.34(6) 8_765 . . . ?
O1 Ni1 O2 Ni2 144.31(8) . . . . ?
C18 Ni1 O2 Ni2 -148.75(6) 8_765 . . . ?
C22 Ni1 O2 Ni2 146.14(14) . . . . ?
O15 Ni2 O2 C22 -90.50(18) 2_654 . . . ?
O15 Ni2 O2 C22 89.50(18) 6_657 . . . ?
O12 Ni2 O2 C22 179.27(18) . . . . ?
O12 Ni2 O2 C22 -0.73(18) 5_756 . . . ?
O2 Ni2 O2 C22 -133(100) 5_756 . . . ?
O15 Ni2 O2 Ni1 146.31(6) 2_654 . . . ?
O15 Ni2 O2 Ni1 -33.69(6) 6_657 . . . ?
O12 Ni2 O2 Ni1 56.08(6) . . . . ?
O12 Ni2 O2 Ni1 -123.92(6) 5_756 . . . ?
O2 Ni2 O2 Ni1 103(100) 5_756 . . . ?
